data_7131916
loop_
_publ_author_name
'Lamprecht, Anna'
'Lindl, Felix'
'Endres, Lukas'
'Krummenacher, Ivo'
'Braunschweig, Holger'

_publ_section_title
;
 Coinage metal complexes of BN analogues of m-terphenyl ligands
;
_journal_name_full 'Chemical Communications'
_journal_paper_doi 10.1039/D3CC03467D
_journal_year 2023
_chemical_formula_moiety 'C55 H64 Au B N P, C6 H6'
_chemical_formula_sum 'C61 H70 Au B N P'
_chemical_formula_weight 1055.92
_space_group_crystal_system monoclinic
_space_group_IT_number 13
_space_group_name_Hall '-P 2yc'
_space_group_name_H-M_alt 'P 1 2/c 1'
_atom_sites_solution_hydrogens geom
_atom_sites_solution_primary dual
_atom_sites_solution_secondary difmap
_audit_creation_method 'CIF-fill 1.2x (K.Radacki, 2005-21)'
_audit_update_record
;
2023-05-23 deposited with the CCDC.	2023-07-21 downloaded from the CCDC.
;
_cell_angle_alpha 90
_cell_angle_beta 104.3970(10)
_cell_angle_gamma 90
_cell_formula_units_Z 4
_cell_length_a 15.52780(10)
_cell_length_b 11.60230(10)
_cell_length_c 29.4589(2)
_cell_measurement_reflns_used 39264
_cell_measurement_temperature 100(2)
_cell_measurement_theta_max 74.8930
_cell_measurement_theta_min 2.9260
_cell_volume 5140.59(7)
_computing_cell_refinement 'CrysAlisPro 1.171.41.112a (Rigaku OD, 2021)'
_computing_data_collection 'BIS 2011.8 / APEX2 ver. 2014.9 (Bruker AXS)'
_computing_data_reduction 'CrysAlisPro 1.171.41.112a (Rigaku OD, 2021)'
_computing_molecular_graphics 'ShelXLe (Huebschle et all, 2011)'
_computing_publication_material 'SHELXL-2018/3 (Sheldrick, 2018)'
_computing_structure_refinement 'SHELXL-2018/3 (Sheldrick, 2018)'
_computing_structure_solution 'SHELXT (Sheldrick, 2014)'
_diffrn_ambient_environment N~2~
_diffrn_ambient_temperature 99.98(11)
_diffrn_detector HPA
_diffrn_detector_area_resol_mean 10.0
_diffrn_detector_type 'HyPix Arc150'
_diffrn_measured_fraction_theta_full 0.998
_diffrn_measured_fraction_theta_max 0.989
_diffrn_measurement_details
;
 List of Runs (angles in degrees, time in seconds):
 
   # Type    Start    End  Width  t~exp~   \w     \q     \k     \f   Frames
 --------------------------------------------------------------------------
   1  \w     19.00  59.00   0.50    0.05    --   58.61 -93.00 163.00   80
   2  \w    -58.00 -32.00   0.50    0.05    --  -60.19  93.00 -85.00   52
   3  \w    -76.00 -51.00   0.50    0.05    --  -69.72  93.00 -85.00   50
   4  \w     29.00  54.00   0.50    0.05    --   71.30 -93.00 163.00   50
   5  \w    -82.00 -57.00   0.50    0.05    --  -76.37  93.00 -85.00   50
   6  \w     40.00  65.00   0.50    0.05    --   82.31 -93.00 163.00   50
   7  \w     17.00  43.00   0.50    0.05    --    6.00  64.00 147.40   52
   8  \w     24.00  49.00   0.50    0.05    --   58.61 -95.00-120.00   50
   9  \w     29.00  54.00   0.50    0.05    --   71.30 -95.00-150.00   50
  10  \w     47.00  73.00   0.50    0.05    --   71.30 -95.00-120.00   52
  11  \w   -120.00 -88.00   0.50    0.05    --  -74.00 -45.00 -51.82   64
  12  \w   -121.00 -88.00   0.50    0.05    --  -74.00 -57.00  81.21   66
  13  \w   -121.00 -92.00   0.50    0.05    --  -74.00 -58.00-117.68   58
  14  \w   -127.00 -94.00   0.50    0.05    --  -79.50 -49.00 170.16   66
  15  \w   -123.00 -92.00   0.50    0.05    --  -79.50 -57.00-150.43   62
  16  \w   -120.00 -95.00   0.50    0.05    --  -79.50 -65.00 155.73   50
  17  \w   -128.00-102.00   0.50    0.05    --  -79.50-115.00-107.08   52
  18  \w   -119.00 -94.00   0.50    0.05    --  -79.50 -48.00-101.21   50
  19  \w     60.00  85.00   0.50    0.05    --   82.31 -95.00 -90.00   50
  20  \w     72.00  97.00   0.50    0.05    --   82.31-112.00 -90.00   50
  21  \w    100.00 130.00   0.50    0.05    --   85.25  63.00  19.44   60
  22  \w     50.00  76.00   0.50    0.05    --   85.25 -95.00  92.49   52
  23  \w     98.00 125.00   0.50    0.05    --   85.25  53.00 124.19   54
  24  \w     98.00 123.00   0.50    0.05    --   85.25  54.00 176.36   50
  25  \w    103.00 133.00   0.50    0.05    --   85.25 133.00-107.26   60
  26  \w     46.00  71.00   0.50    0.05    --   85.25 -83.00-156.61   50
  27  \w     53.00  95.00   0.50    0.05    --   85.25-104.00 -33.11   84
  28  \w     48.00  79.00   0.50    0.05    --   85.25 -82.00 -11.62   62
  29  \w     98.00 130.00   0.50    0.05    --   85.25  53.00 -51.97   64
  30  \w     59.00  88.00   0.50    0.05    --   85.25-106.00-168.26   58
  31  \w     77.00 133.00   0.50    0.05    --   85.25  11.00  59.92  112
  32  \w     63.00 102.00   0.50    0.05    --   85.25-130.00 179.63   78
  33  \w     48.00  97.00   0.50    0.05    --   85.25-112.00-117.86   98
  34  \w     47.00  85.00   0.50    0.05    --   85.25 -94.00 117.23   76
  35  \w     38.00  97.00   0.50    0.05    --   85.25-124.00 -34.12  118
  36  \w    100.00 134.00   0.50    0.05    --   85.25  52.00 -26.90   68
  37  \w     66.00  92.00   0.50    0.05    --   85.25-105.00  51.65   52
  38  \w     78.00 104.00   0.50    0.05    --   85.25  16.00 109.72   52
  39  \w     46.00  87.00   0.50    0.05    --   85.25 -90.00-128.07   82
  40  \w     59.00  86.00   0.50    0.05    --   85.25-108.00  41.62   54
  41  \w     61.00  87.00   0.50    0.05    --   85.25-139.00 -61.05   52
  42  \w    108.00 133.00   0.50    0.05    --   85.25  16.00 109.72   50
  43  \w    105.00 130.00   0.50    0.05    --   85.25 124.00  94.17   50
  44  \w     58.00  83.00   0.50    0.05    --   85.25 -82.00 -35.73   50
  45  \w     47.00  73.00   0.50    0.05    --   85.25 -94.00 165.66   52
  46  \w    102.00 128.00   0.50    0.05    --   85.25  55.00  75.18   52

;
_diffrn_measurement_device 'four-circle diffractometer'
_diffrn_measurement_device_type 'Rigaku XtaLAB Synergy-R'
_diffrn_measurement_method '\w scans'
_diffrn_radiation_monochromator 'multi-layer mirror'
_diffrn_radiation_type CuK\a
_diffrn_radiation_wavelength 1.54184
_diffrn_reflns_av_R_equivalents 0.0278
_diffrn_reflns_av_unetI/netI 0.0206
_diffrn_reflns_Laue_measured_fraction_full 0.998
_diffrn_reflns_Laue_measured_fraction_max 0.989
_diffrn_reflns_limit_h_max 17
_diffrn_reflns_limit_h_min -19
_diffrn_reflns_limit_k_max 13
_diffrn_reflns_limit_k_min -14
_diffrn_reflns_limit_l_max 36
_diffrn_reflns_limit_l_min -36
_diffrn_reflns_number 58848
_diffrn_reflns_point_group_measured_fraction_full 0.998
_diffrn_reflns_point_group_measured_fraction_max 0.989
_diffrn_reflns_theta_full 67.684
_diffrn_reflns_theta_max 75.238
_diffrn_reflns_theta_min 2.938
_diffrn_source 'rotating-anode X-ray tube'
_diffrn_source_type 'PhotonJet R X-ray Source'
_exptl_absorpt_coefficient_mu 5.955
_exptl_absorpt_correction_T_max 0.786
_exptl_absorpt_correction_T_min 0.614
_exptl_absorpt_correction_type gaussian
_exptl_absorpt_process_details
;
CrysAlisPro 1.171.41.112a (Rigaku Oxford Diffraction, 2021) Numerical 
absorption correction based on gaussian integration over a multifaceted 
crystal model Empirical absorption correction using spherical harmonics, 
implemented in SCALE3 ABSPACK scaling algorithm.
;
_exptl_crystal_colour colourless
_exptl_crystal_density_diffrn 1.364
_exptl_crystal_description block
_exptl_crystal_F_000 2168
_exptl_crystal_size_max 0.127
_exptl_crystal_size_mid 0.089
_exptl_crystal_size_min 0.060
_refine_diff_density_max 0.914
_refine_diff_density_min -1.041
_refine_diff_density_rms 0.071
_refine_ls_extinction_method none
_refine_ls_goodness_of_fit_ref 1.062
_refine_ls_hydrogen_treatment constr
_refine_ls_matrix_type full
_refine_ls_number_parameters 576
_refine_ls_number_reflns 10519
_refine_ls_number_restraints 0
_refine_ls_restrained_S_all 1.062
_refine_ls_R_factor_all 0.0247
_refine_ls_R_factor_gt 0.0233
_refine_ls_shift/su_max 0.001
_refine_ls_shift/su_mean 0.000
_refine_ls_structure_factor_coef Fsqd
_refine_ls_weighting_details 'w=1/[\s^2^(Fo^2^)+(0.0243P)^2^+6.4116P] where P=(Fo^2^+2Fc^2^)/3'
_refine_ls_weighting_scheme calc
_refine_ls_wR_factor_gt 0.0573
_refine_ls_wR_factor_ref 0.0579
_reflns_Friedel_coverage 0.000
_reflns_number_gt 10000
_reflns_number_total 10519
_reflns_threshold_expression 'I > 2\s(I)'
_cod_data_source_file d3cc03467d2.cif
_cod_data_source_block 2-AuPCy3
_cod_original_sg_symbol_H-M 'P 2/c'
_cod_database_code 7131916
_shelx_shelxl_version_number 2018/3
_shelx_space_group_comment
;
The symmetry employed for this shelxl refinement is uniquely defined
by the following loop, which should always be used as a source of
symmetry information in preference to the above space-group names.
They are only intended as comments.
;
_shelx_estimated_absorpt_t_min 0.512
_shelx_estimated_absorpt_t_max 0.716

loop_
_space_group_symop_operation_xyz
'x, y, z'
'-x, y, -z+1/2'
'-x, -y, -z'
'x, -y, z-1/2'

loop_
_atom_site_label
_atom_site_type_symbol
_atom_site_fract_x
_atom_site_fract_y
_atom_site_fract_z
_atom_site_U_iso_or_equiv
_atom_site_adp_type
_atom_site_occupancy
_atom_site_site_symmetry_order
_atom_site_calc_flag
_atom_site_refinement_flags_posn
_atom_site_refinement_flags_adp
_atom_site_refinement_flags_occupancy
_atom_site_disorder_assembly
_atom_site_disorder_group
B1_1 B 0.78580(17) 0.7413(2) 0.41392(9) 0.0198(5) Uani 1 1 d . . . . .
N1_1 N 0.75114(12) 0.85242(17) 0.42045(6) 0.0182(4) Uani 1 1 d . . . . .
P1_1 P 0.73001(4) 0.90077(5) 0.56180(2) 0.01808(11) Uani 1 1 d . . . . .
Au1_1 Au 0.73305(2) 0.88382(2) 0.48633(2) 0.01753(4) Uani 1 1 d . . . . .
C2_1 C 0.74319(15) 0.90809(19) 0.34069(8) 0.0187(4) Uani 1 1 d . . . . .
C3_1 C 0.78082(15) 0.80008(19) 0.33164(8) 0.0195(4) Uani 1 1 d . . . . .
C4_1 C 0.80459(15) 0.71701(19) 0.36650(8) 0.0202(4) Uani 1 1 d . . . . .
C1_1 C 0.73165(14) 0.93112(19) 0.38511(8) 0.0172(4) Uani 1 1 d . . . . .
C1_2 C 0.64831(15) 1.0038(2) 0.57486(8) 0.0225(5) Uani 1 1 d . . . . .
H1_2 H 0.591868 0.959833 0.572175 0.027 Uiso 1 1 calc R U . . .
C2_2 C 0.67456(16) 1.0540(2) 0.62486(8) 0.0249(5) Uani 1 1 d . . . . .
H2A_2 H 0.681267 0.990305 0.647846 0.030 Uiso 1 1 calc R U . . .
H2AB_2 H 0.732681 1.093446 0.629785 0.030 Uiso 1 1 calc R U . . .
C3_2 C 0.60530(17) 1.1392(2) 0.63334(10) 0.0289(5) Uani 1 1 d . . . . .
H3A_2 H 0.548701 1.098173 0.631674 0.035 Uiso 1 1 calc R U . . .
H3AB_2 H 0.625929 1.172636 0.665117 0.035 Uiso 1 1 calc R U . . .
C4_2 C 0.58965(18) 1.2355(2) 0.59710(10) 0.0322(6) Uani 1 1 d . . . . .
H4A_2 H 0.645185 1.280143 0.600284 0.039 Uiso 1 1 calc R U . . .
H4AB_2 H 0.543431 1.288516 0.602750 0.039 Uiso 1 1 calc R U . . .
C5_2 C 0.56002(18) 1.1864(2) 0.54753(10) 0.0349(6) Uani 1 1 d . . . . .
H5A_2 H 0.552679 1.250188 0.524562 0.042 Uiso 1 1 calc R U . . .
H5AB_2 H 0.501657 1.148059 0.543534 0.042 Uiso 1 1 calc R U . . .
C6_2 C 0.62735(17) 1.0997(2) 0.53769(9) 0.0281(5) Uani 1 1 d . . . . .
H6A_2 H 0.682995 1.140544 0.537048 0.034 Uiso 1 1 calc R U . . .
H6AB_2 H 0.603358 1.064632 0.506456 0.034 Uiso 1 1 calc R U . . .
C7_2 C 0.71898(18) 0.7514(2) 0.63734(8) 0.0265(5) Uani 1 1 d . . . . .
H7A_2 H 0.778897 0.778884 0.653919 0.032 Uiso 1 1 calc R U . . .
H7AB_2 H 0.674518 0.802268 0.646072 0.032 Uiso 1 1 calc R U . . .
C8_2 C 0.70879(15) 0.7579(2) 0.58437(8) 0.0203(4) Uani 1 1 d . . . . .
H8_2 H 0.754506 0.704735 0.577377 0.024 Uiso 1 1 calc R U . . .
C9_2 C 0.61782(16) 0.7102(2) 0.55760(9) 0.0249(5) Uani 1 1 d . . . . .
H9A_2 H 0.570095 0.761295 0.562792 0.030 Uiso 1 1 calc R U . . .
H9AB_2 H 0.614486 0.709378 0.523599 0.030 Uiso 1 1 calc R U . . .
C10_2 C 0.60333(17) 0.5875(2) 0.57393(9) 0.0285(5) Uani 1 1 d . . . . .
H10A_2 H 0.542515 0.561799 0.558041 0.034 Uiso 1 1 calc R U . . .
H10B_2 H 0.645946 0.534598 0.564629 0.034 Uiso 1 1 calc R U . . .
C11_2 C 0.61546(18) 0.5805(2) 0.62674(9) 0.0297(5) Uani 1 1 d . . . . .
H11A_2 H 0.610293 0.499189 0.635960 0.036 Uiso 1 1 calc R U . . .
H11B_2 H 0.568022 0.625266 0.635729 0.036 Uiso 1 1 calc R U . . .
C12_2 C 0.70612(19) 0.6278(2) 0.65249(9) 0.0300(6) Uani 1 1 d . . . . .
H12A_2 H 0.753453 0.578095 0.645946 0.036 Uiso 1 1 calc R U . . .
H12B_2 H 0.711400 0.626078 0.686678 0.036 Uiso 1 1 calc R U . . .
C13_2 C 0.84218(14) 0.94392(19) 0.59549(8) 0.0190(4) Uani 1 1 d . . . . .
H13_2 H 0.842665 0.948121 0.629453 0.023 Uiso 1 1 calc R U . . .
C14_2 C 0.86615(15) 1.0635(2) 0.57934(8) 0.0225(5) Uani 1 1 d . . . . .
H14A_2 H 0.858891 1.062551 0.544991 0.027 Uiso 1 1 calc R U . . .
H14B_2 H 0.824802 1.121779 0.586438 0.027 Uiso 1 1 calc R U . . .
C15_2 C 0.96140(16) 1.0973(2) 0.60350(9) 0.0252(5) Uani 1 1 d . . . . .
H15A_2 H 0.974983 1.173401 0.591778 0.030 Uiso 1 1 calc R U . . .
H15B_2 H 0.967617 1.103934 0.637666 0.030 Uiso 1 1 calc R U . . .
C16_2 C 1.02719(16) 1.0083(2) 0.59436(9) 0.0280(5) Uani 1 1 d . . . . .
H16A_2 H 1.088394 1.031211 0.610846 0.034 Uiso 1 1 calc R U . . .
H16B_2 H 1.023696 1.004857 0.560373 0.034 Uiso 1 1 calc R U . . .
C17_2 C 1.00629(16) 0.8899(2) 0.61154(10) 0.0277(5) Uani 1 1 d . . . . .
H17A_2 H 1.015691 0.891953 0.646021 0.033 Uiso 1 1 calc R U . . .
H17B_2 H 1.047679 0.832340 0.603995 0.033 Uiso 1 1 calc R U . . .
C18_2 C 0.91043(15) 0.8531(2) 0.58905(9) 0.0245(5) Uani 1 1 d . . . . .
H18A_2 H 0.898098 0.779463 0.603202 0.029 Uiso 1 1 calc R U . . .
H18B_2 H 0.903677 0.839757 0.555154 0.029 Uiso 1 1 calc R U . . .
C1_3 C 0.69624(15) 1.04455(19) 0.39657(8) 0.0195(4) Uani 1 1 d . . . . .
C2_3 C 0.75071(17) 1.1212(2) 0.42739(9) 0.0253(5) Uani 1 1 d . . . . .
H2_3 H 0.810471 1.100571 0.441775 0.030 Uiso 1 1 calc R U . . .
C3_3 C 0.71817(19) 1.2274(2) 0.43716(10) 0.0326(6) Uani 1 1 d . . . . .
H3_3 H 0.755782 1.279871 0.457699 0.039 Uiso 1 1 calc R U . . .
C4_3 C 0.6305(2) 1.2562(2) 0.41677(10) 0.0380(7) Uani 1 1 d . . . . .
H4_3 H 0.607825 1.328564 0.423525 0.046 Uiso 1 1 calc R U . . .
C5_3 C 0.57591(19) 1.1804(3) 0.38670(10) 0.0368(6) Uani 1 1 d . . . . .
H5_3 H 0.515750 1.200508 0.373009 0.044 Uiso 1 1 calc R U . . .
C6_3 C 0.60856(17) 1.0747(2) 0.37637(9) 0.0273(5) Uani 1 1 d . . . . .
H6_3 H 0.570855 1.023007 0.355458 0.033 Uiso 1 1 calc R U . . .
C1_4 C 0.71247(15) 0.9962(2) 0.30314(8) 0.0202(4) Uani 1 1 d . . . . .
C2_4 C 0.74852(17) 1.1072(2) 0.30730(9) 0.0241(5) Uani 1 1 d . . . . .
H2_4 H 0.798624 1.124203 0.332334 0.029 Uiso 1 1 calc R U . . .
C3_4 C 0.71223(18) 1.1932(2) 0.27540(9) 0.0301(5) Uani 1 1 d . . . . .
H3_4 H 0.737179 1.268463 0.278915 0.036 Uiso 1 1 calc R U . . .
C4_4 C 0.63962(19) 1.1693(2) 0.23845(9) 0.0335(6) Uani 1 1 d . . . . .
H4_4 H 0.613555 1.228407 0.217139 0.040 Uiso 1 1 calc R U . . .
C5_4 C 0.60532(18) 1.0584(3) 0.23280(9) 0.0344(6) Uani 1 1 d . . . . .
H5_4 H 0.556981 1.040897 0.206882 0.041 Uiso 1 1 calc R U . . .
C6_4 C 0.64131(17) 0.9728(2) 0.26486(8) 0.0271(5) Uani 1 1 d . . . . .
H6_4 H 0.617122 0.897234 0.260668 0.033 Uiso 1 1 calc R U . . .
C1_5 C 0.79524(15) 0.7788(2) 0.28375(8) 0.0214(5) Uani 1 1 d . . . . .
C2_5 C 0.84999(17) 0.8496(2) 0.26516(8) 0.0267(5) Uani 1 1 d . . . . .
H2_5 H 0.876113 0.915739 0.282115 0.032 Uiso 1 1 calc R U . . .
C3_5 C 0.86712(19) 0.8247(3) 0.22189(9) 0.0341(6) Uani 1 1 d . . . . .
H3_5 H 0.905316 0.873257 0.209755 0.041 Uiso 1 1 calc R U . . .
C4_5 C 0.8285(2) 0.7293(3) 0.19664(9) 0.0369(6) Uani 1 1 d . . . . .
H4_5 H 0.840444 0.711753 0.167315 0.044 Uiso 1 1 calc R U . . .
C5_5 C 0.7725(2) 0.6599(2) 0.21435(9) 0.0352(6) Uani 1 1 d . . . . .
H5_5 H 0.744976 0.595247 0.196821 0.042 Uiso 1 1 calc R U . . .
C6_5 C 0.75596(18) 0.6839(2) 0.25761(9) 0.0278(5) Uani 1 1 d . . . . .
H6_5 H 0.717535 0.635126 0.269497 0.033 Uiso 1 1 calc R U . . .
C1_6 C 0.85139(16) 0.6091(2) 0.35923(8) 0.0220(5) Uani 1 1 d . . . . .
C2_6 C 0.93087(17) 0.6121(2) 0.34463(9) 0.0253(5) Uani 1 1 d . . . . .
H2_6 H 0.953897 0.684120 0.337764 0.030 Uiso 1 1 calc R U . . .
C3_6 C 0.97617(17) 0.5114(2) 0.34012(9) 0.0298(5) Uani 1 1 d . . . . .
H3_6 H 1.029830 0.515186 0.330209 0.036 Uiso 1 1 calc R U . . .
C4_6 C 0.94396(19) 0.4055(2) 0.34991(9) 0.0314(6) Uani 1 1 d . . . . .
H4_6 H 0.975117 0.336778 0.346663 0.038 Uiso 1 1 calc R U . . .
C5_6 C 0.86566(19) 0.4008(2) 0.36451(9) 0.0303(6) Uani 1 1 d . . . . .
H5_6 H 0.843009 0.328468 0.371287 0.036 Uiso 1 1 calc R U . . .
C6_6 C 0.82041(17) 0.5014(2) 0.36925(8) 0.0256(5) Uani 1 1 d . . . . .
H6_6 H 0.767176 0.496907 0.379538 0.031 Uiso 1 1 calc R U . . .
C1_7 C 0.79868(15) 0.6508(2) 0.45568(8) 0.0205(4) Uani 1 1 d . . . . .
C2_7 C 0.72558(16) 0.5856(2) 0.46132(8) 0.0219(5) Uani 1 1 d . . . . .
C3_7 C 0.73655(16) 0.5027(2) 0.49658(9) 0.0232(5) Uani 1 1 d . . . . .
H3_7 H 0.686813 0.458160 0.499416 0.028 Uiso 1 1 calc R U . . .
C4_7 C 0.81851(17) 0.4838(2) 0.52758(8) 0.0245(5) Uani 1 1 d . . . . .
C5_7 C 0.89049(16) 0.5494(2) 0.52299(8) 0.0241(5) Uani 1 1 d . . . . .
H5_7 H 0.946683 0.538472 0.544434 0.029 Uiso 1 1 calc R U . . .
C6_7 C 0.88173(16) 0.6314(2) 0.48723(8) 0.0222(5) Uani 1 1 d . . . . .
C7_7 C 0.63390(17) 0.6047(2) 0.42917(10) 0.0294(5) Uani 1 1 d . . . . .
H7A_7 H 0.590792 0.555097 0.439005 0.044 Uiso 1 1 calc R U . . .
H7B_7 H 0.634976 0.585878 0.396887 0.044 Uiso 1 1 calc R U . . .
H7C_7 H 0.616720 0.685612 0.430844 0.044 Uiso 1 1 calc R U . . .
C8_7 C 0.82831(19) 0.3926(2) 0.56529(10) 0.0335(6) Uani 1 1 d . . . . .
H8A_7 H 0.890772 0.387409 0.582717 0.050 Uiso 1 1 calc R U . . .
H8B_7 H 0.808728 0.318005 0.550765 0.050 Uiso 1 1 calc R U . . .
H8C_7 H 0.791763 0.413445 0.586794 0.050 Uiso 1 1 calc R U . . .
C9_7 C 0.96190(16) 0.6985(2) 0.48242(9) 0.0274(5) Uani 1 1 d . . . . .
H9A_7 H 1.012488 0.680357 0.508762 0.041 Uiso 1 1 calc R U . . .
H9B_7 H 0.949049 0.781189 0.482419 0.041 Uiso 1 1 calc R U . . .
H9C_7 H 0.976384 0.677637 0.452940 0.041 Uiso 1 1 calc R U . . .
C1_8 C 1.000000 0.3316(4) 0.250000 0.0484(11) Uani 1 2 d S T P . .
H1_8 H 1.000000 0.413484 0.250001 0.058 Uiso 1 2 calc R U P . .
C2_8 C 0.9203(2) 0.2718(3) 0.24056(11) 0.0463(8) Uani 1 1 d . . . . .
H2_8 H 0.865673 0.312768 0.234188 0.056 Uiso 1 1 calc R U . . .
C3_8 C 0.9201(2) 0.1526(3) 0.24038(10) 0.0414(7) Uani 1 1 d . . . . .
H3_8 H 0.865467 0.111489 0.233707 0.050 Uiso 1 1 calc R U . . .
C4_8 C 1.000000 0.0938(4) 0.250000 0.0392(9) Uani 1 2 d S T P . .
H4_8 H 1.000000 0.011927 0.249998 0.047 Uiso 1 2 calc R U P . .
C1_9 C 0.500000 0.4388(14) 0.250000 0.179(5) Uiso 1 2 d S . P . .
H1_9 H 0.500004 0.356894 0.249999 0.215 Uiso 1 2 calc R U P . .
C2_9 C 0.4507(6) 0.4826(8) 0.2106(3) 0.152(3) Uiso 1 1 d . . . . .
H2_9 H 0.415148 0.437611 0.186067 0.183 Uiso 1 1 calc R U . . .
C3_9 C 0.4572(7) 0.6065(9) 0.2092(4) 0.190(4) Uiso 1 1 d . . . . .
H3_9 H 0.432985 0.648925 0.181355 0.228 Uiso 1 1 calc R U . . .
C4_9 C 0.500000 0.6595(10) 0.250000 0.127(3) Uiso 1 2 d S . P . .
H4_9 H 0.499999 0.741367 0.250000 0.152 Uiso 1 2 calc R U P . .

loop_
_atom_site_aniso_label
_atom_site_aniso_U_11
_atom_site_aniso_U_22
_atom_site_aniso_U_33
_atom_site_aniso_U_23
_atom_site_aniso_U_13
_atom_site_aniso_U_12
B1_1 0.0227(12) 0.0180(12) 0.0184(12) 0.0017(10) 0.0044(9) -0.0009(10)
N1_1 0.0229(9) 0.0185(9) 0.0138(9) 0.0005(7) 0.0054(7) 0.0010(8)
P1_1 0.0213(3) 0.0173(3) 0.0153(3) 0.0007(2) 0.0039(2) 0.0013(2)
Au1_1 0.02125(5) 0.01660(5) 0.01458(5) 0.00062(3) 0.00416(3) 0.00092(3)
C2_1 0.0210(10) 0.0166(11) 0.0174(11) -0.0012(9) 0.0023(8) -0.0022(9)
C3_1 0.0226(11) 0.0177(11) 0.0178(11) -0.0034(9) 0.0043(8) -0.0021(9)
C4_1 0.0232(11) 0.0150(11) 0.0222(11) -0.0025(9) 0.0049(9) -0.0002(9)
C1_1 0.0190(10) 0.0160(10) 0.0161(10) 0.0004(8) 0.0034(8) -0.0005(8)
C1_2 0.0235(11) 0.0213(12) 0.0223(12) -0.0022(9) 0.0048(9) 0.0001(9)
C2_2 0.0312(12) 0.0213(12) 0.0224(12) -0.0003(9) 0.0073(10) 0.0030(10)
C3_2 0.0299(13) 0.0249(13) 0.0349(14) -0.0062(11) 0.0133(11) -0.0001(10)
C4_2 0.0293(13) 0.0234(13) 0.0435(16) -0.0047(11) 0.0085(11) 0.0058(10)
C5_2 0.0295(13) 0.0307(14) 0.0402(16) -0.0002(12) 0.0004(11) 0.0089(11)
C6_2 0.0325(13) 0.0258(13) 0.0238(12) 0.0022(10) 0.0031(10) 0.0067(10)
C7_2 0.0393(14) 0.0204(12) 0.0194(12) 0.0016(9) 0.0062(10) -0.0021(10)
C8_2 0.0236(11) 0.0178(11) 0.0198(11) 0.0017(9) 0.0059(9) 0.0009(9)
C9_2 0.0256(12) 0.0230(12) 0.0257(12) 0.0004(10) 0.0060(9) -0.0036(10)
C10_2 0.0301(13) 0.0240(12) 0.0328(14) -0.0019(11) 0.0106(10) -0.0054(10)
C11_2 0.0385(14) 0.0198(12) 0.0357(14) 0.0034(11) 0.0185(11) 0.0003(11)
C12_2 0.0439(15) 0.0203(12) 0.0262(13) 0.0040(10) 0.0093(11) 0.0002(11)
C13_2 0.0216(11) 0.0168(11) 0.0174(10) 0.0009(8) 0.0025(8) 0.0014(9)
C14_2 0.0245(11) 0.0189(11) 0.0240(12) 0.0022(9) 0.0055(9) -0.0005(9)
C15_2 0.0273(12) 0.0202(12) 0.0274(13) 0.0002(10) 0.0057(10) -0.0031(10)
C16_2 0.0237(12) 0.0269(13) 0.0328(13) 0.0000(11) 0.0057(10) -0.0002(10)
C17_2 0.0241(12) 0.0232(13) 0.0333(14) 0.0019(10) 0.0021(10) 0.0029(9)
C18_2 0.0230(11) 0.0195(11) 0.0298(13) -0.0002(10) 0.0040(9) 0.0022(9)
C1_3 0.0261(11) 0.0168(11) 0.0171(10) 0.0027(8) 0.0083(9) 0.0020(9)
C2_3 0.0310(13) 0.0204(12) 0.0250(12) -0.0015(9) 0.0081(10) 0.0026(9)
C3_3 0.0462(16) 0.0231(13) 0.0298(14) -0.0065(11) 0.0121(12) -0.0009(11)
C4_3 0.0520(17) 0.0263(14) 0.0391(16) -0.0015(12) 0.0178(13) 0.0153(13)
C5_3 0.0351(14) 0.0380(16) 0.0373(15) 0.0021(12) 0.0090(12) 0.0170(12)
C6_3 0.0287(12) 0.0279(13) 0.0255(12) 0.0002(10) 0.0073(10) 0.0039(10)
C1_4 0.0248(11) 0.0217(11) 0.0153(10) -0.0003(9) 0.0076(9) 0.0037(9)
C2_4 0.0285(12) 0.0215(12) 0.0226(12) 0.0020(9) 0.0071(9) 0.0023(9)
C3_4 0.0413(14) 0.0237(13) 0.0287(13) 0.0074(10) 0.0153(11) 0.0050(11)
C4_4 0.0438(15) 0.0359(15) 0.0230(13) 0.0121(11) 0.0125(11) 0.0154(12)
C5_4 0.0367(14) 0.0449(17) 0.0188(12) 0.0032(11) 0.0014(10) 0.0083(12)
C6_4 0.0310(13) 0.0275(13) 0.0209(12) -0.0013(10) 0.0027(10) 0.0009(10)
C1_5 0.0270(11) 0.0194(11) 0.0165(11) -0.0022(9) 0.0029(9) 0.0034(9)
C2_5 0.0338(13) 0.0270(13) 0.0196(12) -0.0021(10) 0.0074(10) 0.0010(11)
C3_5 0.0424(15) 0.0391(16) 0.0237(13) 0.0009(11) 0.0133(11) 0.0040(12)
C4_5 0.0503(17) 0.0415(16) 0.0188(12) -0.0039(11) 0.0087(11) 0.0155(13)
C5_5 0.0498(16) 0.0269(14) 0.0240(13) -0.0089(11) 0.0001(11) 0.0067(12)
C6_5 0.0378(14) 0.0201(12) 0.0235(12) -0.0027(10) 0.0036(10) 0.0021(10)
C1_6 0.0289(12) 0.0191(12) 0.0173(11) -0.0015(8) 0.0043(9) 0.0030(9)
C2_6 0.0300(12) 0.0219(12) 0.0236(12) -0.0017(9) 0.0060(10) 0.0019(9)
C3_6 0.0312(13) 0.0293(14) 0.0293(13) -0.0009(11) 0.0083(10) 0.0067(11)
C4_6 0.0431(15) 0.0221(13) 0.0289(14) -0.0005(10) 0.0088(11) 0.0124(11)
C5_6 0.0457(15) 0.0173(12) 0.0290(13) 0.0007(10) 0.0112(11) 0.0031(11)
C6_6 0.0339(13) 0.0202(12) 0.0238(12) -0.0013(9) 0.0092(10) 0.0007(10)
C1_7 0.0272(11) 0.0160(10) 0.0195(11) -0.0009(9) 0.0078(9) 0.0040(9)
C2_7 0.0272(12) 0.0166(11) 0.0224(11) -0.0012(9) 0.0073(9) 0.0015(9)
C3_7 0.0294(12) 0.0151(11) 0.0278(12) -0.0004(9) 0.0119(10) -0.0010(9)
C4_7 0.0345(13) 0.0179(11) 0.0230(12) 0.0028(9) 0.0107(10) 0.0048(10)
C5_7 0.0281(12) 0.0201(12) 0.0231(12) 0.0010(9) 0.0042(9) 0.0054(9)
C6_7 0.0277(12) 0.0171(11) 0.0227(12) -0.0017(9) 0.0080(9) 0.0026(9)
C7_7 0.0275(13) 0.0260(13) 0.0336(14) 0.0023(10) 0.0054(11) -0.0009(10)
C8_7 0.0401(15) 0.0253(13) 0.0363(15) 0.0116(11) 0.0118(12) 0.0031(11)
C9_7 0.0277(12) 0.0258(13) 0.0292(13) 0.0039(10) 0.0081(10) 0.0001(10)
C1_8 0.072(3) 0.046(3) 0.030(2) 0.000 0.020(2) 0.000
C2_8 0.0459(18) 0.061(2) 0.0325(16) 0.0033(15) 0.0110(13) 0.0109(16)
C3_8 0.0366(15) 0.056(2) 0.0314(15) 0.0005(14) 0.0088(12) 0.0001(14)
C4_8 0.038(2) 0.048(2) 0.034(2) 0.000 0.0110(17) 0.000

loop_
_atom_type_symbol
_atom_type_description
_atom_type_scat_dispersion_real
_atom_type_scat_dispersion_imag
_atom_type_scat_source
C C 0.0181 0.0091 'International Tables Vol C Tables 4.2.6.8 and 6.1.1.4'
H H 0.0000 0.0000 'International Tables Vol C Tables 4.2.6.8 and 6.1.1.4'
B B 0.0090 0.0039 'International Tables Vol C Tables 4.2.6.8 and 6.1.1.4'
N N 0.0311 0.0180 'International Tables Vol C Tables 4.2.6.8 and 6.1.1.4'
P P 0.2955 0.4335 'International Tables Vol C Tables 4.2.6.8 and 6.1.1.4'
Au Au -4.4197 7.2980 'International Tables Vol C Tables 4.2.6.8 and 6.1.1.4'

loop_
_exptl_crystal_face_index_h
_exptl_crystal_face_index_k
_exptl_crystal_face_index_l
_exptl_crystal_face_perp_dist
-1 1 0 0.0483
1 -1 0 0.0521
0 0 -1 0.0365
0 0 1 0.0232
-1 0 -1 0.0419
1 0 1 0.0378
-1 0 0 0.0456
1 0 0 0.0397
-1 -1 0 0.0763
1 1 0 0.0372
0 -1 -1 0.0706
0 1 1 0.0345
1 0 -1 0.0436
-1 0 1 0.0436
1 1 -1 0.0314

loop_
_geom_angle_atom_site_label_1
_geom_angle_atom_site_label_2
_geom_angle_atom_site_label_3
_geom_angle
_geom_angle_site_symmetry_1
_geom_angle_site_symmetry_3
_geom_angle_publ_flag
N1_1 B1_1 C4_1 117.1(2) . . ?
N1_1 B1_1 C1_7 118.1(2) . . ?
C4_1 B1_1 C1_7 124.8(2) . . ?
C1_1 N1_1 B1_1 121.45(19) . . ?
C1_1 N1_1 Au1_1 123.04(15) . . ?
B1_1 N1_1 Au1_1 115.51(15) . . ?
C8_2 P1_1 C13_2 106.20(10) . . ?
C8_2 P1_1 C1_2 108.17(11) . . ?
C13_2 P1_1 C1_2 108.47(10) . . ?
C8_2 P1_1 Au1_1 109.14(7) . . ?
C13_2 P1_1 Au1_1 107.87(7) . . ?
C1_2 P1_1 Au1_1 116.53(8) . . ?
N1_1 Au1_1 P1_1 171.73(5) . . ?
C1_1 C2_1 C3_1 119.8(2) . . ?
C1_1 C2_1 C1_4 118.2(2) . . ?
C3_1 C2_1 C1_4 122.0(2) . . ?
C4_1 C3_1 C2_1 120.9(2) . . ?
C4_1 C3_1 C1_5 120.4(2) . . ?
C2_1 C3_1 C1_5 118.7(2) . . ?
C3_1 C4_1 C1_6 121.7(2) . . ?
C3_1 C4_1 B1_1 118.2(2) . . ?
C1_6 C4_1 B1_1 120.0(2) . . ?
N1_1 C1_1 C2_1 122.3(2) . . ?
N1_1 C1_1 C1_3 116.20(19) . . ?
C2_1 C1_1 C1_3 121.5(2) . . ?
C6_2 C1_2 C2_2 111.5(2) . . ?
C6_2 C1_2 P1_1 110.71(16) . . ?
C2_2 C1_2 P1_1 114.22(16) . . ?
C3_2 C2_2 C1_2 111.8(2) . . ?
C4_2 C3_2 C2_2 110.9(2) . . ?
C3_2 C4_2 C5_2 110.7(2) . . ?
C4_2 C5_2 C6_2 111.6(2) . . ?
C5_2 C6_2 C1_2 112.0(2) . . ?
C12_2 C7_2 C8_2 110.9(2) . . ?
C7_2 C8_2 C9_2 110.70(19) . . ?
C7_2 C8_2 P1_1 115.44(16) . . ?
C9_2 C8_2 P1_1 111.20(16) . . ?
C10_2 C9_2 C8_2 111.1(2) . . ?
C11_2 C10_2 C9_2 112.3(2) . . ?
C10_2 C11_2 C12_2 110.7(2) . . ?
C11_2 C12_2 C7_2 111.3(2) . . ?
C18_2 C13_2 C14_2 110.58(19) . . ?
C18_2 C13_2 P1_1 109.55(15) . . ?
C14_2 C13_2 P1_1 110.24(15) . . ?
C15_2 C14_2 C13_2 111.59(19) . . ?
C16_2 C15_2 C14_2 111.0(2) . . ?
C15_2 C16_2 C17_2 110.1(2) . . ?
C16_2 C17_2 C18_2 111.8(2) . . ?
C17_2 C18_2 C13_2 112.4(2) . . ?
C6_3 C1_3 C2_3 119.3(2) . . ?
C6_3 C1_3 C1_1 120.1(2) . . ?
C2_3 C1_3 C1_1 120.6(2) . . ?
C3_3 C2_3 C1_3 120.5(2) . . ?
C4_3 C3_3 C2_3 119.6(3) . . ?
C5_3 C4_3 C3_3 120.3(2) . . ?
C4_3 C5_3 C6_3 120.3(3) . . ?
C1_3 C6_3 C5_3 120.1(2) . . ?
C6_4 C1_4 C2_4 118.0(2) . . ?
C6_4 C1_4 C2_1 120.5(2) . . ?
C2_4 C1_4 C2_1 121.2(2) . . ?
C3_4 C2_4 C1_4 121.1(2) . . ?
C4_4 C3_4 C2_4 120.0(3) . . ?
C5_4 C4_4 C3_4 119.6(2) . . ?
C4_4 C5_4 C6_4 120.3(2) . . ?
C5_4 C6_4 C1_4 121.0(2) . . ?
C2_5 C1_5 C6_5 118.4(2) . . ?
C2_5 C1_5 C3_1 121.4(2) . . ?
C6_5 C1_5 C3_1 120.1(2) . . ?
C1_5 C2_5 C3_5 120.8(2) . . ?
C4_5 C3_5 C2_5 120.0(3) . . ?
C5_5 C4_5 C3_5 119.6(2) . . ?
C4_5 C5_5 C6_5 120.5(3) . . ?
C5_5 C6_5 C1_5 120.6(2) . . ?
C6_6 C1_6 C2_6 117.5(2) . . ?
C6_6 C1_6 C4_1 121.0(2) . . ?
C2_6 C1_6 C4_1 121.3(2) . . ?
C3_6 C2_6 C1_6 120.9(2) . . ?
C4_6 C3_6 C2_6 120.7(2) . . ?
C3_6 C4_6 C5_6 119.3(2) . . ?
C6_6 C5_6 C4_6 120.2(2) . . ?
C5_6 C6_6 C1_6 121.4(2) . . ?
C2_7 C1_7 C6_7 118.0(2) . . ?
C2_7 C1_7 B1_1 119.7(2) . . ?
C6_7 C1_7 B1_1 122.3(2) . . ?
C3_7 C2_7 C1_7 120.4(2) . . ?
C3_7 C2_7 C7_7 119.2(2) . . ?
C1_7 C2_7 C7_7 120.5(2) . . ?
C4_7 C3_7 C2_7 121.4(2) . . ?
C5_7 C4_7 C3_7 118.6(2) . . ?
C5_7 C4_7 C8_7 121.2(2) . . ?
C3_7 C4_7 C8_7 120.1(2) . . ?
C4_7 C5_7 C6_7 121.1(2) . . ?
C5_7 C6_7 C1_7 120.5(2) . . ?
C5_7 C6_7 C9_7 119.6(2) . . ?
C1_7 C6_7 C9_7 119.9(2) . . ?
C2_8 C1_8 C2_8 119.9(5) 2_755 . ?
C3_8 C2_8 C1_8 120.2(3) . . ?
C4_8 C3_8 C2_8 119.4(3) . . ?
C3_8 C4_8 C3_8 120.9(5) . 2_755 ?
C2_9 C1_9 C2_9 134.8(17) . 2_655 ?
C1_9 C2_9 C3_9 112.3(12) . . ?
C4_9 C3_9 C2_9 116.4(12) . . ?
C3_9 C4_9 C3_9 126.5(14) 2_655 . ?

loop_
_geom_bond_atom_site_label_1
_geom_bond_atom_site_label_2
_geom_bond_distance
_geom_bond_site_symmetry_2
_geom_bond_publ_flag
B1_1 N1_1 1.428(3) . ?
B1_1 C4_1 1.523(3) . ?
B1_1 C1_7 1.592(3) . ?
N1_1 C1_1 1.361(3) . ?
N1_1 Au1_1 2.0612(18) . ?
P1_1 C8_2 1.846(2) . ?
P1_1 C13_2 1.846(2) . ?
P1_1 C1_2 1.852(2) . ?
P1_1 Au1_1 2.2440(6) . ?
C2_1 C1_1 1.390(3) . ?
C2_1 C3_1 1.435(3) . ?
C2_1 C1_4 1.495(3) . ?
C3_1 C4_1 1.390(3) . ?
C3_1 C1_5 1.503(3) . ?
C4_1 C1_6 1.490(3) . ?
C1_1 C1_3 1.497(3) . ?
C1_2 C6_2 1.538(3) . ?
C1_2 C2_2 1.541(3) . ?
C2_2 C3_2 1.527(3) . ?
C3_2 C4_2 1.523(4) . ?
C4_2 C5_2 1.528(4) . ?
C5_2 C6_2 1.530(3) . ?
C7_2 C12_2 1.530(3) . ?
C7_2 C8_2 1.531(3) . ?
C8_2 C9_2 1.539(3) . ?
C9_2 C10_2 1.537(3) . ?
C10_2 C11_2 1.522(4) . ?
C11_2 C12_2 1.526(4) . ?
C13_2 C18_2 1.539(3) . ?
C13_2 C14_2 1.542(3) . ?
C14_2 C15_2 1.525(3) . ?
C15_2 C16_2 1.522(3) . ?
C16_2 C17_2 1.526(3) . ?
C17_2 C18_2 1.532(3) . ?
C1_3 C6_3 1.388(3) . ?
C1_3 C2_3 1.396(3) . ?
C2_3 C3_3 1.388(3) . ?
C3_3 C4_3 1.386(4) . ?
C4_3 C5_3 1.380(4) . ?
C5_3 C6_3 1.389(4) . ?
C1_4 C6_4 1.395(3) . ?
C1_4 C2_4 1.398(3) . ?
C2_4 C3_4 1.390(3) . ?
C3_4 C4_4 1.387(4) . ?
C4_4 C5_4 1.386(4) . ?
C5_4 C6_4 1.388(4) . ?
C1_5 C2_5 1.389(3) . ?
C1_5 C6_5 1.394(3) . ?
C2_5 C3_5 1.396(3) . ?
C3_5 C4_5 1.384(4) . ?
C4_5 C5_5 1.379(4) . ?
C5_5 C6_5 1.389(4) . ?
C1_6 C6_6 1.396(3) . ?
C1_6 C2_6 1.405(3) . ?
C2_6 C3_6 1.387(3) . ?
C3_6 C4_6 1.383(4) . ?
C4_6 C5_6 1.388(4) . ?
C5_6 C6_6 1.387(3) . ?
C1_7 C2_7 1.408(3) . ?
C1_7 C6_7 1.408(3) . ?
C2_7 C3_7 1.395(3) . ?
C2_7 C7_7 1.517(3) . ?
C3_7 C4_7 1.387(4) . ?
C4_7 C5_7 1.386(3) . ?
C4_7 C8_7 1.514(3) . ?
C5_7 C6_7 1.401(3) . ?
C6_7 C9_7 1.505(3) . ?
C1_8 C2_8 1.385(4) 2_755 ?
C1_8 C2_8 1.385(4) . ?
C2_8 C3_8 1.383(5) . ?
C3_8 C4_8 1.382(4) . ?
C1_9 C2_9 1.322(10) . ?
C1_9 C2_9 1.322(10) 2_655 ?
C2_9 C3_9 1.442(11) . ?
C3_9 C4_9 1.367(11) . ?
